data_1559798
loop_
_publ_author_name
'Kleemiss, Florian'
'Dolomanov, Oleg V.'
'Bodensteiner, Michael'
'Peyerimhoff, Norbert'
'Midgley, Laura'
'Bourhis, Luc J.'
'Genoni, Alessandro'
'Malaspina, Lorraine A.'
'Jayatilaka, Dylan'
'Spencer, John L.'
'White, Fraser'
'Grundk\"otter-Stock, Bernhard'
'Steinhauer, Simon'
'Lentz, Dieter'
'Puschmann, Horst'
'Grabowsky, Simon'

_publ_section_title
;
 Accurate crystal structures and chemical properties from NoSpherA2.
;
_journal_issue 5
_journal_name_full 'Chemical science'
_journal_page_first 1675
_journal_page_last 1692
_journal_paper_doi 10.1039/d0sc05526c
_journal_volume 12
_journal_year 2020
_chemical_formula_moiety 'C24 H44 Os P2'
_chemical_formula_sum 'C24 H44 Os P2'
_chemical_formula_weight 584.789
_space_group_crystal_system monoclinic
_space_group_IT_number 14
_space_group_name_Hall '-P 2yn'
_space_group_name_H-M_alt 'P 1 21/n 1'
_symmetry_Int_Tables_number 14
_atom_sites_solution_primary dual
_audit_creation_date 2020-03-12
_audit_creation_method
;
Olex2 1.3-dev
(compiled 2020.03.04 svn.rc2590c38 for OlexSys, GUI svn.r6014)
;
_audit_update_record
;
2020-09-28 deposited with the CCDC.	2020-11-09 downloaded from the CCDC.
;
_cell_angle_alpha 90
_cell_angle_beta 98.563(1)
_cell_angle_gamma 90
_cell_formula_units_Z 4
_cell_length_a 10.8918(1)
_cell_length_b 13.7619(1)
_cell_length_c 17.0714(2)
_cell_measurement_reflns_used 63613
_cell_measurement_temperature 120.00(10)
_cell_measurement_theta_max 36.3840
_cell_measurement_theta_min 3.5970
_cell_volume 2530.34(4)
_computing_cell_refinement 'CrysAlisPro 1.171.39.7c (Rigaku OD, 2015)'
_computing_data_collection 'CrysAlisPro 1.171.39.7c (Rigaku OD, 2015)'
_computing_data_reduction 'CrysAlisPro 1.171.39.7c (Rigaku OD, 2015)'
_computing_molecular_graphics 'Olex2 1.3-dev (Dolomanov et al., 2009)'
_computing_publication_material 'Olex2 1.3-dev (Dolomanov et al., 2009)'
_computing_structure_refinement 'olex2.refine 1.3-dev (Bourhis et al., 2015)'
_computing_structure_solution 'olex2.solve (Bourhis et al., 2015)'
_diffrn_ambient_environment N~2~
_diffrn_ambient_temperature 120.00(10)
_diffrn_detector 'CCD plate'
_diffrn_detector_area_resol_mean 8.0856
_diffrn_detector_type EosS2
_diffrn_measured_fraction_theta_full 0.9976
_diffrn_measured_fraction_theta_max 0.9986
_diffrn_measurement_details
;
List of Runs (angles in degrees, time in seconds):

  # Type    Start    End  Width  t~exp~   \w     \q     \k     \f   Frames
#--------------------------------------------------------------------------
  1  \w     50.00 105.00   1.00    3.65    --   36.08 159.00  95.00   55
  2  \w      9.00 104.00   1.00    3.65    --   36.08  77.00   0.00   95
  3  \w     19.00 103.00   1.00    3.65    --   36.08  57.00-180.00   84
  4  \w     35.00 108.00   1.00    3.65    --   36.08 178.00 150.00   73
  5  \w     35.00 108.00   1.00    3.65    --   36.08 178.00  30.00   73
  6  \w      9.00 104.00   1.00    3.65    --   36.08  77.00  60.00   95
  7  \w    -33.00 105.00   1.00    3.65    --   36.08   0.00-180.00  138
  8  \w    -33.00 105.00   1.00    3.65    --   36.08   0.00  60.00  138
  9  \w     -4.00  86.00   1.00    3.65    --   36.08-118.00-143.00   90
 10  \w     35.00 108.00   1.00    3.65    --   36.08 178.00-150.00   73
 11  \w      9.00 104.00   1.00    3.65    --   36.08  77.00-180.00   95
 12  \w      9.00 104.00   1.00    3.65    --   36.08  77.00 -90.00   95
 13  \w      9.00 104.00   1.00    3.65    --   36.08  77.00 120.00   95
 14  \w     19.00 103.00   1.00    3.65    --   36.08  57.00 -90.00   84
 15  \w    -99.00 -11.00   1.00    3.65    --  -30.00 -38.00 -30.00   88
 16  \w    -99.00 -11.00   1.00    3.65    --  -30.00 -38.00 150.00   88
 17  \w    -31.00  63.00   1.00    3.65    --   36.08 -77.00  60.00   94
 18  \w      9.00 104.00   1.00    3.65    --   36.08  77.00 -30.00   95
 19  \w     35.00 108.00   1.00    3.65    --   36.08 178.00 -30.00   73
 20  \w     20.00 109.00   1.00    3.65    --   36.08-159.00  63.00   89
 21  \w    -98.00  -3.00   1.00    3.65    --  -30.00 -77.00 150.00   95
 22  \w    -98.00  -3.00   1.00    3.65    --  -30.00 -77.00  30.00   95
 23  \w    -97.00 -13.00   1.00    3.65    --  -30.00 -57.00-150.00   84
 24  \w    -49.00  39.00   1.00    3.65    --  -30.00  38.00-120.00   88
 25  \w    -97.00 -19.00   1.00    3.65    --  -30.00 -57.00  30.00   78
 26  \w      9.00 104.00   1.00    3.65    --   36.08  77.00-150.00   95
;
_diffrn_measurement_device 'four-circle diffractometer'
_diffrn_measurement_device_type 'SuperNova, Dual, Cu at home/near, EosS2'
_diffrn_measurement_method '\w scans'
_diffrn_orient_matrix_type 'CrysAlisPro convention (1999,Acta A55,543-557)'
_diffrn_orient_matrix_UB_11 0.0251251000
_diffrn_orient_matrix_UB_12 0.0472240000
_diffrn_orient_matrix_UB_13 0.0076280000
_diffrn_orient_matrix_UB_21 -0.0031394000
_diffrn_orient_matrix_UB_22 -0.0060278000
_diffrn_orient_matrix_UB_23 0.0409225000
_diffrn_orient_matrix_UB_31 0.0607998000
_diffrn_orient_matrix_UB_32 -0.0198267000
_diffrn_orient_matrix_UB_33 0.0057471000
_diffrn_radiation_monochromator mirror
_diffrn_radiation_probe x-ray
_diffrn_radiation_type 'Mo K\a'
_diffrn_radiation_wavelength 0.71073
_diffrn_reflns_av_R_equivalents 0.0582
_diffrn_reflns_av_unetI/netI 0.0248
_diffrn_reflns_Laue_measured_fraction_full 0.9976
_diffrn_reflns_Laue_measured_fraction_max 0.9986
_diffrn_reflns_limit_h_max 18
_diffrn_reflns_limit_h_min -18
_diffrn_reflns_limit_k_max 23
_diffrn_reflns_limit_k_min -23
_diffrn_reflns_limit_l_max 29
_diffrn_reflns_limit_l_min -29
_diffrn_reflns_number 196209
_diffrn_reflns_point_group_measured_fraction_full 0.9976
_diffrn_reflns_point_group_measured_fraction_max 0.9986
_diffrn_reflns_theta_full 25.2417
_diffrn_reflns_theta_max 30.51
_diffrn_reflns_theta_min 3.51
_diffrn_source 'micro-focus sealed X-ray tube'
_diffrn_source_type 'SuperNova (Mo) X-ray Source'
_exptl_absorpt_coefficient_mu 5.176
_exptl_absorpt_correction_T_max 1.000
_exptl_absorpt_correction_T_min 0.262
_exptl_absorpt_correction_type gaussian
_exptl_absorpt_process_details
;
CrysAlisPro 1.171.39.7c (Rigaku Oxford Diffraction, 2015)
Numerical absorption correction based on gaussian integration over
			a multifaceted crystal model
Empirical absorption correction using spherical harmonics,
 implemented in SCALE3 ABSPACK scaling algorithm.
;
_exptl_crystal_colour 'clear colourless'
_exptl_crystal_colour_lustre clear
_exptl_crystal_colour_primary colourless
_exptl_crystal_density_diffrn 1.535
_exptl_crystal_description block
_exptl_crystal_F_000 1176
_exptl_crystal_size_max 0.39
_exptl_crystal_size_mid 0.212
_exptl_crystal_size_min 0.11
_refine_diff_density_max 0.5047
_refine_diff_density_min -0.5003
_refine_diff_density_rms 0.0793
_refine_ls_d_res_high 0.7000
_refine_ls_d_res_low 5.7986
_refine_ls_extinction_expression Fc^*^=kFc[1+0.001xFc^2^\l^3^/sin(2\q)]^-1/4^
_refine_ls_goodness_of_fit_ref 1.0722
_refine_ls_hydrogen_treatment refall
_refine_ls_matrix_type full
_refine_ls_number_constraints 0
_refine_ls_number_parameters 636
_refine_ls_number_reflns 7723
_refine_ls_number_restraints 6
_refine_ls_restrained_S_all 1.0717
_refine_ls_R_factor_all 0.0143
_refine_ls_R_factor_gt 0.0119
_refine_ls_shift/su_max 0.0003
_refine_ls_shift/su_mean 0.0000
_refine_ls_structure_factor_coef Fsqd
_refine_ls_weighting_details 'w=1/[\s^2^(Fo^2^)+(0.0005P)^2^+0.2531P] where P=(Fo^2^+2Fc^2^)/3'
_refine_ls_weighting_scheme calc
_refine_ls_wR_factor_gt 0.0185
_refine_ls_wR_factor_ref 0.0189
_reflns_Friedel_coverage 0.0
_reflns_limit_h_max 12
_reflns_limit_h_min -15
_reflns_limit_k_max 19
_reflns_limit_k_min 0
_reflns_limit_l_max 24
_reflns_limit_l_min -11
_reflns_number_gt 7199
_reflns_number_total 7723
_reflns_threshold_expression I>=2u(I)
_cod_data_source_file d0sc05526c2.cif
_cod_data_source_block Os_PBE
_cod_depositor_comments
;Adding full bibliography for 1559792--1559798.cif.

 Adding full bibliography for 1559792--1559798.cif.
;
_cod_original_sg_symbol_Hall '-P 2ybc (x-z,y,z)'
_cod_database_code 1559798
_olex2_refinement_description
;
1. Rigid body (RIGU) restrains
 H8, Os
 with sigma for 1-2 distances of 0.004 and sigma for 1-3 distances of 0.004
 H7, Os
 with sigma for 1-2 distances of 0.004 and sigma for 1-3 distances of 0.004
;
_olex2_submission_special_instructions 'No special instructions were received'

loop_
_space_group_symop_id
_space_group_symop_operation_xyz
1 x,y,z
2 -x+1/2,y+1/2,-z+1/2
3 -x,-y,-z
4 x-1/2,-y-1/2,z-1/2

loop_
_atom_site_label
_atom_site_type_symbol
_atom_site_fract_x
_atom_site_fract_y
_atom_site_fract_z
_atom_site_U_iso_or_equiv
_atom_site_adp_type
_atom_site_occupancy
_atom_site_refinement_flags_posn
_atom_site_refinement_flags_adp
P002 P 0.64836(2) 0.598594(18) 0.200797(15) 0.01276(5) Uani 1.000000 . .
P003 P 0.33818(2) 0.406082(18) 0.268430(15) 0.01251(5) Uani 1.000000 . .
C004 C 0.37841(9) 0.32778(7) 0.35559(6) 0.0159(2) Uani 1.000000 . .
C005 C 0.30571(10) 0.31745(8) 0.18632(6) 0.0181(2) Uani 1.000000 . .
C006 C 0.76659(10) 0.65205(8) 0.27749(7) 0.0186(2) Uani 1.000000 . .
C007 C 0.61739(9) 0.69827(7) 0.12930(6) 0.0156(2) Uani 1.000000 . .
C008 C 0.73932(10) 0.51139(7) 0.14854(7) 0.0186(2) Uani 1.000000 . .
C009 C 0.33192(11) 0.23311(8) 0.35882(7) 0.0198(2) Uani 1.000000 . .
C00A C 0.25019(15) 0.36648(10) 0.10853(8) 0.0298(3) Uani 1.000000 . .
C00B C 0.50071(11) 0.70520(8) 0.08316(6) 0.0194(2) Uani 1.000000 . .
C00C C 0.18089(10) 0.45036(8) 0.28141(7) 0.0202(2) Uani 1.000000 . .
C00D C 0.82254(14) 0.57581(10) 0.33744(9) 0.0291(3) Uani 1.000000 . .
C00E C 0.70657(12) 0.76883(8) 0.11930(7) 0.0219(2) Uani 1.000000 . .
C00F C 0.45240(11) 0.36467(9) 0.42293(7) 0.0247(2) Uani 1.000000 . .
C00G C 0.66231(13) 0.47373(10) 0.07233(7) 0.0251(2) Uani 1.000000 . .
C00H C 0.67815(12) 0.84544(8) 0.06641(7) 0.0261(3) Uani 1.000000 . .
C00I C 0.71497(13) 0.73711(9) 0.32002(8) 0.0247(3) Uani 1.000000 . .
C00J C 0.56035(13) 0.85269(8) 0.02266(7) 0.0269(3) Uani 1.000000 . .
C00K C 0.07854(12) 0.37350(9) 0.26791(10) 0.0260(3) Uani 1.000000 . .
C00L C 0.35925(11) 0.17718(9) 0.42723(7) 0.0245(2) Uani 1.000000 . .
C00M C 0.42150(13) 0.25935(10) 0.17563(9) 0.0278(3) Uani 1.000000 . .
C00N C 0.18281(14) 0.49646(11) 0.36308(10) 0.0317(3) Uani 1.000000 . .
C00O C 0.47182(12) 0.78187(9) 0.03019(7) 0.0257(3) Uani 1.000000 . .
C00P C 0.43237(12) 0.21515(9) 0.49388(8) 0.0286(3) Uani 1.000000 . .
C00Q C 0.47864(13) 0.30928(10) 0.49169(8) 0.0321(3) Uani 1.000000 . .
C00R C 0.86358(13) 0.55063(10) 0.13037(10) 0.0305(3) Uani 1.000000 . .
H00i H 0.7977(13) 0.7668(10) 0.1537(10) 0.051(5) Uani 1.000000 . .
H00n H 0.7477(14) 0.8991(11) 0.0601(9) 0.055(5) Uani 1.000000 . .
H00r H 0.5389(15) 0.9150(11) -0.0163(9) 0.060(5) Uani 1.000000 . .
H00 H 0.3792(13) 0.7860(10) -0.0042(8) 0.043(4) Uani 1.000000 . .
H00d H 0.4313(12) 0.6524(10) 0.0907(8) 0.034(4) Uani 1.000000 . .
H00j H 0.4913(14) 0.4360(11) 0.4183(8) 0.047(4) Uani 1.000000 . .
H2 H 0.5331(15) 0.3405(12) 0.5426(9) 0.066(6) Uani 1.000000 . .
H1 H 0.4534(14) 0.1722(11) 0.5471(9) 0.055(5) Uani 1.000000 . .
H00v H 0.3237(14) 0.1037(11) 0.4283(9) 0.057(5) Uani 1.000000 . .
H009 H 0.2738(14) 0.2029(11) 0.3081(8) 0.051(5) Uani 1.000000 . .
H005 H 0.2356(11) 0.2665(9) 0.2034(8) 0.029(4) Uani 1.000000 . .
H006 H 0.8423(13) 0.6807(10) 0.2457(8) 0.037(4) Uani 1.000000 . .
H008 H 0.7590(13) 0.4513(9) 0.1912(8) 0.033(4) Uani 1.000000 . .
H00a H 0.1678(15) 0.4073(13) 0.1152(9) 0.058(5) Uani 1.000000 . .
H00b H 0.3184(16) 0.4138(13) 0.0868(9) 0.062(5) Uani 1.000000 . .
H00c H 0.2247(17) 0.3095(13) 0.0634(9) 0.071(6) Uani 1.000000 . .
H00e H 0.1614(12) 0.5072(10) 0.2369(9) 0.036(4) Uani 1.000000 . .
H00f H 0.7525(15) 0.5517(13) 0.3716(10) 0.063(6) Uani 1.000000 . .
H00g H 0.8557(16) 0.5129(11) 0.3095(11) 0.067(6) Uani 1.000000 . .
H00h H 0.8993(13) 0.6072(11) 0.3776(9) 0.052(5) Uani 1.000000 . .
H00k H 0.5767(15) 0.4401(11) 0.0827(9) 0.056(5) Uani 1.000000 . .
H00l H 0.6390(15) 0.5324(11) 0.0304(9) 0.050(5) Uani 1.000000 . .
H00m H 0.7176(14) 0.4190(11) 0.0458(9) 0.051(5) Uani 1.000000 . .
H00o H 0.6698(13) 0.7927(9) 0.2795(8) 0.039(4) Uani 1.000000 . .
H00p H 0.6476(14) 0.7139(11) 0.3562(10) 0.055(5) Uani 1.000000 . .
H00q H 0.7895(14) 0.7706(11) 0.3605(9) 0.051(5) Uani 1.000000 . .
H00s H 0.0615(14) 0.3480(13) 0.2074(10) 0.059(5) Uani 1.000000 . .
H00t H 0.1013(14) 0.3126(11) 0.3045(10) 0.052(5) Uani 1.000000 . .
H00u H -0.0087(14) 0.4036(12) 0.2813(11) 0.060(5) Uani 1.000000 . .
H00w H 0.4919(15) 0.3054(12) 0.1618(10) 0.062(5) Uani 1.000000 . .
H00x H 0.4586(15) 0.2209(12) 0.2296(9) 0.057(5) Uani 1.000000 . .
H00y H 0.3978(15) 0.2068(11) 0.1270(9) 0.058(5) Uani 1.000000 . .
H00z H 0.1983(16) 0.4412(13) 0.4095(10) 0.065(6) Uani 1.000000 . .
H H 0.2543(15) 0.5513(12) 0.3755(9) 0.052(5) Uani 1.000000 . .
Ha H 0.0915(15) 0.5301(12) 0.3639(10) 0.063(5) Uani 1.000000 . .
H3 H 0.8496(14) 0.6137(11) 0.0899(10) 0.055(5) Uani 1.000000 . .
Hb H 0.9257(13) 0.5718(12) 0.1823(10) 0.049(5) Uani 1.000000 . .
Hc H 0.9123(14) 0.4952(11) 0.1021(10) 0.056(5) Uani 1.000000 . .
Os Os 0.478328(4) 0.530020(3) 0.249003(2) 0.015000(14) Uani 1.000000 . U
H5 H 0.3928(18) 0.5758(15) 0.3067(12) 0.096(7) Uani 1.000000 . .
H9 H 0.5503(14) 0.5299(13) 0.3320(11) 0.077(6) Uani 1.000000 . .
H4 H 0.4857(12) 0.6435(10) 0.2649(8) 0.031(4) Uiso 1.000000 . .
H7 H 0.4600(14) 0.4824(10) 0.1673(8) 0.048(5) Uani 1.000000 . U
H8 H 0.5685(13) 0.4421(10) 0.2606(10) 0.053(5) Uani 1.000000 . U
H6 H 0.3709(12) 0.5782(11) 0.1905(9) 0.051(5) Uani 1.000000 . .

loop_
_atom_site_aniso_label
_atom_site_aniso_U_11
_atom_site_aniso_U_22
_atom_site_aniso_U_33
_atom_site_aniso_U_12
_atom_site_aniso_U_13
_atom_site_aniso_U_23
P002 0.01163(12) 0.01058(11) 0.01601(13) -0.00101(9) 0.00192(10) 0.00060(9)
P003 0.01181(12) 0.01112(11) 0.01491(12) -0.00065(9) 0.00306(10) 0.00021(9)
C004 0.0152(5) 0.0151(5) 0.0175(5) -0.0017(4) 0.0032(4) 0.0024(4)
C005 0.0210(6) 0.0163(5) 0.0173(5) -0.0033(4) 0.0039(4) -0.0021(4)
C006 0.0159(5) 0.0156(5) 0.0228(6) -0.0000(4) -0.0018(4) -0.0008(4)
C007 0.0162(5) 0.0131(4) 0.0177(5) -0.0010(4) 0.0030(4) 0.0013(4)
C008 0.0198(6) 0.0144(5) 0.0228(6) 0.0009(4) 0.0068(4) -0.0003(4)
C009 0.0221(6) 0.0167(5) 0.0208(6) -0.0018(4) 0.0036(5) 0.0044(4)
C00A 0.0370(8) 0.0325(7) 0.0180(6) -0.0110(6) -0.0023(6) 0.0015(5)
C00B 0.0206(6) 0.0195(5) 0.0173(5) 0.0001(4) 0.0000(4) 0.0028(4)
C00C 0.0140(5) 0.0158(5) 0.0318(7) 0.0014(4) 0.0064(5) 0.0007(4)
C00D 0.0274(7) 0.0248(7) 0.0308(7) 0.0045(5) -0.0093(6) 0.0009(5)
C00E 0.0233(6) 0.0162(5) 0.0264(6) -0.0050(4) 0.0043(5) 0.0042(4)
C00F 0.0290(7) 0.0244(6) 0.0188(6) -0.0079(5) -0.0020(5) 0.0028(5)
C00G 0.0309(7) 0.0241(6) 0.0222(6) -0.0010(5) 0.0096(5) -0.0056(5)
C00H 0.0377(7) 0.0157(5) 0.0262(6) -0.0049(5) 0.0091(5) 0.0049(5)
C00I 0.0260(7) 0.0192(6) 0.0270(7) 0.0000(5) -0.0022(5) -0.0074(5)
C00J 0.0445(8) 0.0180(5) 0.0181(6) 0.0020(5) 0.0043(5) 0.0042(4)
C00K 0.0149(6) 0.0212(6) 0.0427(8) -0.0022(5) 0.0071(6) 0.0004(6)
C00L 0.0266(6) 0.0210(6) 0.0267(6) 0.0014(5) 0.0066(5) 0.0099(5)
C00M 0.0307(7) 0.0226(6) 0.0332(7) 0.0001(5) 0.0149(6) -0.0074(5)
C00N 0.0257(7) 0.0288(7) 0.0447(9) -0.0016(6) 0.0188(6) -0.0121(6)
C00O 0.0327(7) 0.0250(6) 0.0180(6) 0.0027(5) -0.0010(5) 0.0053(5)
C00P 0.0299(7) 0.0329(7) 0.0228(6) 0.0011(5) 0.0037(5) 0.0127(5)
C00Q 0.0373(8) 0.0363(7) 0.0198(6) -0.0070(6) -0.0053(5) 0.0077(5)
C00R 0.0211(7) 0.0262(7) 0.0473(9) 0.0007(5) 0.0155(6) -0.0032(6)
H00i 0.036(10) 0.033(10) 0.080(13) -0.010(8) -0.002(9) 0.013(9)
H00n 0.060(12) 0.040(10) 0.062(12) -0.025(9) 0.005(9) 0.011(9)
H00r 0.098(14) 0.040(11) 0.042(11) 0.008(10) 0.006(10) 0.016(9)
H00 0.030(9) 0.051(11) 0.042(10) 0.018(8) -0.014(8) 0.001(8)
H00d 0.022(8) 0.030(9) 0.049(10) -0.007(7) 0.010(7) -0.005(8)
H00j 0.066(12) 0.035(10) 0.031(10) -0.009(9) -0.018(8) -0.001(8)
H2 0.080(14) 0.064(12) 0.042(11) -0.021(10) -0.030(10) 0.009(10)
H1 0.056(11) 0.066(12) 0.045(11) 0.017(9) 0.013(9) 0.042(10)
H00v 0.061(12) 0.039(11) 0.067(13) -0.008(9) -0.002(9) 0.009(10)
H009 0.072(12) 0.053(11) 0.026(10) -0.022(9) 0.001(9) -0.009(8)
H005 0.025(9) 0.021(8) 0.041(10) -0.001(7) 0.009(7) -0.018(7)
H006 0.040(10) 0.036(10) 0.036(10) 0.015(8) 0.009(8) -0.004(8)
H008 0.051(10) 0.017(8) 0.036(9) 0.015(7) 0.021(8) 0.012(7)
H00a 0.053(12) 0.073(14) 0.048(12) 0.007(11) 0.006(9) -0.004(10)
H00b 0.072(13) 0.072(13) 0.040(11) -0.033(11) 0.003(10) 0.023(10)
H00c 0.099(15) 0.083(14) 0.026(10) -0.029(12) -0.004(10) -0.027(10)
H00e 0.026(9) 0.032(9) 0.049(11) -0.004(7) 0.003(7) 0.015(8)
H00f 0.042(11) 0.078(14) 0.068(14) -0.016(10) 0.006(10) 0.042(11)
H00g 0.075(14) 0.033(11) 0.085(15) 0.018(10) -0.012(11) -0.017(10)
H00h 0.035(10) 0.064(12) 0.046(11) -0.005(9) -0.026(8) 0.002(9)
H00k 0.061(12) 0.059(12) 0.049(12) -0.036(10) 0.009(10) -0.010(9)
H00l 0.071(13) 0.040(10) 0.038(11) -0.000(9) 0.001(9) 0.003(9)
H00m 0.064(12) 0.042(10) 0.051(11) 0.012(9) 0.023(9) -0.015(9)
H00o 0.059(11) 0.015(8) 0.039(10) 0.014(8) -0.006(8) -0.003(7)
H00p 0.048(11) 0.058(12) 0.067(13) -0.009(9) 0.037(10) -0.023(10)
H00q 0.053(11) 0.043(11) 0.053(12) -0.013(9) -0.006(9) -0.020(9)
H00s 0.035(11) 0.081(14) 0.058(13) -0.008(9) 0.000(9) -0.019(11)
H00t 0.048(11) 0.033(10) 0.076(14) -0.018(8) 0.008(9) 0.002(10)
H00u 0.026(10) 0.051(12) 0.104(16) -0.006(9) 0.015(10) -0.009(11)
H00w 0.057(12) 0.047(11) 0.092(15) -0.001(9) 0.048(11) -0.002(10)
H00x 0.067(13) 0.065(13) 0.039(11) 0.043(10) 0.007(9) 0.016(10)
H00y 0.079(13) 0.047(11) 0.054(12) -0.024(10) 0.031(10) -0.039(10)
H00z 0.085(15) 0.066(14) 0.046(12) 0.008(11) 0.021(10) 0.014(11)
H 0.048(11) 0.070(13) 0.045(11) -0.018(10) 0.027(9) -0.024(10)
Ha 0.055(12) 0.059(12) 0.088(15) 0.019(10) 0.051(11) -0.001(11)
H3 0.052(12) 0.037(11) 0.087(14) 0.011(9) 0.048(10) 0.022(10)
Hb 0.017(9) 0.076(13) 0.057(12) -0.013(8) 0.018(8) -0.029(10)
Hc 0.045(11) 0.048(11) 0.081(14) 0.010(9) 0.032(10) -0.018(10)
Os 0.01480(2) 0.01244(2) 0.01854(2) -0.002938(15) 0.005066(15) 0.000255(16)
H5 0.091(16) 0.098(17) 0.118(19) -0.010(13) 0.075(15) -0.035(15)
H9 0.033(11) 0.109(17) 0.086(15) -0.035(11) -0.005(10) 0.006(13)
H7 0.070(12) 0.037(9) 0.040(6) -0.043(8) 0.019(5) -0.011(4)
H8 0.045(9) 0.038(8) 0.084(14) 0.012(4) 0.038(8) 0.030(7)
H6 0.034(10) 0.050(11) 0.071(13) 0.004(8) 0.014(9) 0.025(10)

loop_
_atom_type_symbol
_atom_type_scat_dispersion_real
_atom_type_scat_dispersion_imag
_atom_type_scat_source
_atom_type_scat_dispersion_source
H 0.00000 0.00000 NoSpherA2 'Henke, Gullikson and Davis, At. Data and Nucl. Data Tables, 1993, 54, 2'
C 0.00347 0.00161 NoSpherA2 'Henke, Gullikson and Davis, At. Data and Nucl. Data Tables, 1993, 54, 2'
Os -1.02940 7.59418 NoSpherA2 'Henke, Gullikson and Davis, At. Data and Nucl. Data Tables, 1993, 54, 2'
P 0.10434 0.09671 NoSpherA2 'Henke, Gullikson and Davis, At. Data and Nucl. Data Tables, 1993, 54, 2'

loop_
_exptl_crystal_face_index_h
_exptl_crystal_face_index_k
_exptl_crystal_face_index_l
_exptl_crystal_face_perp_dist
-3 -5 -2 0.1060
3 5 4 0.1078
-1 -1 5 0.0665
-3 -5 -4 0.1078
1 1 -5 0.0435
5 0 1 0.1557
-5 0 -1 0.1557
2 -5 -2 0.1561
-2 5 2 0.1561
3 5 2 0.1060

loop_
_geom_angle_atom_site_label_1
_geom_angle_atom_site_label_2
_geom_angle_atom_site_label_3
_geom_angle
_geom_angle_site_symmetry_1
_geom_angle_site_symmetry_3
_geom_angle_publ_flag
C007 P002 C006 102.34(5) . . ?
C008 P002 C006 103.37(5) . . ?
C008 P002 C007 102.77(5) . . ?
Os P002 C006 114.65(4) . . ?
Os P002 C007 117.39(3) . . ?
Os P002 C008 114.46(3) . . ?
C005 P003 C004 102.85(5) . . ?
C00C P003 C004 102.02(5) . . ?
C00C P003 C005 103.31(5) . . ?
Os P003 C004 117.35(3) . . ?
Os P003 C005 115.27(4) . . ?
Os P003 C00C 114.11(3) . . ?
C009 C004 P003 122.21(8) . . ?
C00F C004 P003 119.48(8) . . ?
C00F C004 C009 118.22(10) . . ?
C00A C005 P003 111.87(8) . . ?
C00M C005 P003 111.55(8) . . ?
C00M C005 C00A 110.70(11) . . ?
H005 C005 P003 106.2(6) . . ?
H005 C005 C00A 108.0(7) . . ?
H005 C005 C00M 108.3(6) . . ?
C00D C006 P002 111.58(8) . . ?
C00I C006 P002 112.02(8) . . ?
C00I C006 C00D 110.25(11) . . ?
H006 C006 P002 106.3(7) . . ?
H006 C006 C00D 108.4(7) . . ?
H006 C006 C00I 108.0(7) . . ?
C00B C007 P002 119.26(8) . . ?
C00E C007 P002 122.49(8) . . ?
C00E C007 C00B 118.25(10) . . ?
C00G C008 P002 111.20(8) . . ?
C00R C008 P002 114.73(8) . . ?
C00R C008 C00G 109.67(11) . . ?
H008 C008 P002 103.4(7) . . ?
H008 C008 C00G 109.6(7) . . ?
H008 C008 C00R 108.0(7) . . ?
C00L C009 C004 120.86(11) . . ?
H009 C009 C004 120.0(8) . . ?
H009 C009 C00L 119.2(8) . . ?
H00a C00A C005 111.4(9) . . ?
H00b C00A C005 110.8(8) . . ?
H00b C00A H00a 110.1(13) . . ?
H00c C00A C005 108.5(9) . . ?
H00c C00A H00a 108.5(12) . . ?
H00c C00A H00b 107.4(12) . . ?
C00O C00B C007 121.09(11) . . ?
H00d C00B C007 119.1(7) . . ?
H00d C00B C00O 119.7(7) . . ?
C00K C00C P003 114.75(8) . . ?
C00N C00C P003 110.88(9) . . ?
C00N C00C C00K 109.58(11) . . ?
H00e C00C P003 103.8(7) . . ?
H00e C00C C00K 109.2(7) . . ?
H00e C00C C00N 108.3(8) . . ?
H00f C00D C006 109.3(9) . . ?
H00g C00D C006 112.5(9) . . ?
H00g C00D H00f 107.6(13) . . ?
H00h C00D C006 110.0(8) . . ?
H00h C00D H00f 108.7(12) . . ?
H00h C00D H00g 108.7(12) . . ?
C00H C00E C007 120.82(11) . . ?
H00i C00E C007 121.0(8) . . ?
H00i C00E C00H 118.2(8) . . ?
C00Q C00F C004 121.01(11) . . ?
H00j C00F C004 117.1(7) . . ?
H00j C00F C00Q 121.8(7) . . ?
H00k C00G C008 112.5(8) . . ?
H00l C00G C008 110.7(8) . . ?
H00l C00G H00k 107.7(12) . . ?
H00m C00G C008 108.5(8) . . ?
H00m C00G H00k 108.3(11) . . ?
H00m C00G H00l 109.0(11) . . ?
C00J C00H C00E 120.09(11) . . ?
H00n C00H C00E 119.6(8) . . ?
H00n C00H C00J 120.4(8) . . ?
H00o C00I C006 113.4(7) . . ?
H00p C00I C006 112.1(8) . . ?
H00p C00I H00o 106.8(11) . . ?
H00q C00I C006 109.5(8) . . ?
H00q C00I H00o 109.1(11) . . ?
H00q C00I H00p 105.6(12) . . ?
C00O C00J C00H 119.86(11) . . ?
H00r C00J C00H 118.8(9) . . ?
H00r C00J C00O 121.3(9) . . ?
H00s C00K C00C 112.7(9) . . ?
H00t C00K C00C 111.1(8) . . ?
H00t C00K H00s 107.5(12) . . ?
H00u C00K C00C 110.1(8) . . ?
H00u C00K H00s 107.0(12) . . ?
H00u C00K H00t 108.2(12) . . ?
C00P C00L C009 120.22(11) . . ?
H00v C00L C009 119.8(8) . . ?
H00v C00L C00P 120.0(8) . . ?
H00w C00M C005 110.8(9) . . ?
H00x C00M C005 111.3(8) . . ?
H00x C00M H00w 107.0(13) . . ?
H00y C00M C005 109.2(9) . . ?
H00y C00M H00w 108.9(12) . . ?
H00y C00M H00x 109.6(12) . . ?
H00z C00N C00C 110.6(9) . . ?
H C00N C00C 112.3(8) . . ?
H C00N H00z 108.3(13) . . ?
Ha C00N C00C 107.3(10) . . ?
Ha C00N H00z 109.0(12) . . ?
Ha C00N H 109.2(12) . . ?
C00J C00O C00B 119.84(12) . . ?
H00 C00O C00B 119.3(8) . . ?
H00 C00O C00J 120.8(8) . . ?
C00Q C00P C00L 119.56(11) . . ?
H1 C00P C00L 120.4(9) . . ?
H1 C00P C00Q 120.0(9) . . ?
C00P C00Q C00F 120.13(12) . . ?
H2 C00Q C00F 119.1(9) . . ?
H2 C00Q C00P 120.8(9) . . ?
H3 C00R C008 111.1(8) . . ?
Hb C00R C008 113.4(8) . . ?
Hb C00R H3 108.3(12) . . ?
Hc C00R C008 110.4(8) . . ?
Hc C00R H3 107.8(12) . . ?
Hc C00R Hb 105.6(12) . . ?
P003 Os P002 155.635(9) . . ?
H5 Os P002 129.0(7) . . ?
H5 Os P003 75.3(7) . . ?
H9 Os P002 90.2(6) . . ?
H9 Os P003 97.1(6) . . ?
H9 Os H5 71.9(10) . . ?
H4 Os P002 68.9(5) . . ?
H4 Os P003 135.2(5) . . ?
H4 Os H5 61.4(8) . . ?
H4 Os H9 80.5(8) . . ?
H7 Os P002 81.6(5) . . ?
H7 Os P003 79.5(5) . . ?
H7 Os H5 136.9(10) . . ?
H7 Os H9 146.4(10) . . ?
H7 Os H4 125.2(7) . . ?
H8 Os P002 80.8(5) . . ?
H8 Os P003 80.1(5) . . ?
H8 Os H5 130.6(10) . . ?
H8 Os H9 69.5(9) . . ?
H8 Os H4 137.0(8) . . ?
H8 Os H7 77.0(9) . . ?
H6 Os P002 99.2(5) . . ?
H6 Os P003 87.6(5) . . ?
H6 Os H5 77.1(9) . . ?
H6 Os H9 146.1(10) . . ?
H6 Os H4 73.0(7) . . ?
H6 Os H7 67.4(8) . . ?
H6 Os H8 144.0(9) . . ?

loop_
_geom_bond_atom_site_label_1
_geom_bond_atom_site_label_2
_geom_bond_distance
_geom_bond_site_symmetry_2
_geom_bond_publ_flag
P002 C006 1.8470(11) . ?
P002 C007 1.8337(10) . ?
P002 C008 1.8657(11) . ?
P002 Os 2.3348(3) . ?
P003 C004 1.8366(10) . ?
P003 C005 1.8520(11) . ?
P003 C00C 1.8624(11) . ?
P003 Os 2.3452(3) . ?
C004 C009 1.4019(14) . ?
C004 C00F 1.3973(15) . ?
C005 C00A 1.5315(17) . ?
C005 C00M 1.5270(17) . ?
C005 H005 1.108(13) . ?
C006 C00D 1.5277(16) . ?
C006 C00I 1.5281(16) . ?
C006 H006 1.123(14) . ?
C007 C00B 1.3952(15) . ?
C007 C00E 1.4018(14) . ?
C008 C00G 1.5297(16) . ?
C008 C00R 1.5311(17) . ?
C008 H008 1.101(12) . ?
C009 C00L 1.3934(15) . ?
C009 H009 1.077(14) . ?
C00A H00a 1.079(17) . ?
C00A H00b 1.094(15) . ?
C00A H00c 1.105(15) . ?
C00B C00O 1.3947(15) . ?
C00B H00d 1.070(13) . ?
C00C C00K 1.5290(16) . ?
C00C C00N 1.5291(18) . ?
C00C H00e 1.089(13) . ?
C00D H00f 1.080(16) . ?
C00D H00g 1.076(16) . ?
C00D H00h 1.089(14) . ?
C00E C00H 1.3925(16) . ?
C00E H00i 1.076(14) . ?
C00F C00Q 1.3931(16) . ?
C00F H00j 1.077(14) . ?
C00G H00k 1.078(15) . ?
C00G H00l 1.083(15) . ?
C00G H00m 1.103(14) . ?
C00H C00J 1.3888(18) . ?
C00H H00n 1.075(14) . ?
C00I H00o 1.098(13) . ?
C00I H00p 1.076(15) . ?
C00I H00q 1.088(14) . ?
C00J C00O 1.3903(17) . ?
C00J H00r 1.089(14) . ?
C00K H00s 1.081(17) . ?
C00K H00t 1.054(16) . ?
C00K H00u 1.092(16) . ?
C00L C00P 1.3901(18) . ?
C00L H00v 1.084(15) . ?
C00M H00w 1.048(16) . ?
C00M H00x 1.088(15) . ?
C00M H00y 1.102(14) . ?
C00N H00z 1.093(17) . ?
C00N H 1.083(16) . ?
C00N Ha 1.099(15) . ?
C00O H00 1.090(13) . ?
C00P C00Q 1.3925(18) . ?
C00P H1 1.079(13) . ?
C00Q H2 1.067(15) . ?
C00R H3 1.106(16) . ?
C00R Hb 1.072(15) . ?
C00R Hc 1.083(15) . ?
Os H5 1.584(16) . ?
Os H9 1.513(17) . ?
Os H4 1.585(14) . ?
Os H7 1.527(14) . ?
Os H8 1.553(14) . ?
Os H6 1.568(14) . ?

loop_
_geom_torsion_atom_site_label_1
_geom_torsion_atom_site_label_2
_geom_torsion_atom_site_label_3
_geom_torsion_atom_site_label_4
_geom_torsion
_geom_torsion_site_symmetry_1
_geom_torsion_site_symmetry_2
_geom_torsion_site_symmetry_3
_geom_torsion_site_symmetry_4
_geom_torsion_publ_flag
P002 C007 C00B C00O 177.61(9) . . . . ?
P002 C007 C00E C00H -177.68(9) . . . . ?
P003 C004 C009 C00L -176.83(9) . . . . ?
P003 C004 C00F C00Q 176.17(10) . . . . ?
C004 C009 C00L C00P 0.69(13) . . . . ?
C004 C00F C00Q C00P 0.83(15) . . . . ?
C007 C00B C00O C00J 0.24(13) . . . . ?
C007 C00E C00H C00J -0.07(13) . . . . ?
C009 C00L C00P C00Q -0.32(14) . . . . ?
C00B C00O C00J C00H 1.64(14) . . . . ?
C00E C00H C00J C00O -1.72(14) . . . . ?
C00F C00Q C00P C00L -0.43(16) . . . . ?

loop_
_exptl_oxdiff_crystal_face_indexfrac_h
_exptl_oxdiff_crystal_face_indexfrac_k
_exptl_oxdiff_crystal_face_indexfrac_l
_exptl_oxdiff_crystal_face_x
_exptl_oxdiff_crystal_face_y
_exptl_oxdiff_crystal_face_z
-3.0094 -5.0063 -1.9870 -0.3272 -0.0417 -0.0951
3.0116 5.0110 3.9860 0.3427 0.1235 0.1067
-0.9962 -0.9887 5.0010 -0.0336 0.2137 -0.0122
-3.0116 -5.0110 -3.9860 -0.3427 -0.1235 -0.1067
0.9962 0.9887 -5.0010 0.0336 -0.2137 0.0122
5.0045 0.0045 0.9853 0.1335 0.0246 0.3098
-5.0045 -0.0045 -0.9853 -0.1335 -0.0246 -0.3098
1.9940 -5.0041 -2.0012 -0.2015 -0.0580 0.2090
-1.9940 5.0041 2.0012 0.2015 0.0580 -0.2090
3.0094 5.0063 1.9870 0.3272 0.0417 0.0951

loop_
_restr_rigu_atom_site_label_1
_restr_rigu_atom_site_label_2
_restr_rigu_target_weight_param
_restr_rigu_u13_diff
_restr_rigu_u23_diff
_restr_rigu_u33_diff
Os H7 0.004000 -0.001104 0.008843 -0.013484
Os H8 0.004000 -0.002098 0.001392 -0.012715
